data_4035579
loop_
_publ_author_name
'Hayashi, Tomoya'
'Ohishi, Yuki'
'Hee-Soo, So'
'Abe, Hajime'
'Matsumoto, Shinya'
'Inouye, Masahiko'

_publ_section_title
;
 Spontaneous Helix Formation of &quot; meta&quot;-Ethynylphenol Oligomers
 by Sequential Intramolecular Hydrogen Bonding inside the Cavities.
;
_journal_issue 15
_journal_name_full 'The Journal of organic chemistry'
_journal_page_first 8724
_journal_page_last 8730
_journal_paper_doi 10.1021/acs.joc.8b00996
_journal_volume 83
_journal_year 2018
_chemical_formula_moiety 'C43 H32 O5'
_chemical_formula_sum 'C43 H32 O5'
_chemical_formula_weight 628.72
_space_group_crystal_system monoclinic
_space_group_IT_number 14
_space_group_name_Hall '-P 2yn'
_space_group_name_H-M_alt 'P 1 21/n 1'
_atom_sites_solution_hydrogens geom
_atom_sites_solution_primary direct
_atom_sites_solution_secondary difmap
_cell_angle_alpha 90.0000
_cell_angle_beta 105.4447(13)
_cell_angle_gamma 90.0000
_cell_formula_units_Z 4
_cell_length_a 14.64104(18)
_cell_length_b 14.06208(16)
_cell_length_c 18.3005(2)
_cell_measurement_reflns_used 7301
_cell_measurement_temperature 296
_cell_measurement_theta_max 73.89
_cell_measurement_theta_min 3.44
_cell_volume 3631.71(8)
_computing_cell_refinement 'CrysAlisPro 1.171.39.20a (Rigaku OD, 2015)'
_computing_data_collection 'CrysAlisPro 1.171.39.20a (Rigaku OD, 2015)'
_computing_data_reduction 'CrysAlisPro 1.171.39.20a (Rigaku OD, 2015)'
_computing_molecular_graphics 'CrystalStructure 4.2'
_computing_publication_material 'CrystalStructure 4.2 (Rigaku, 2017)'
_computing_structure_refinement 'SHELXL Version 2014/7 (Sheldrick, 2008)'
_computing_structure_solution 'SHELXT Version 2014/5 (Sheldrick, 2014)'
_diffrn_ambient_temperature 296
_diffrn_detector_area_resol_mean 5.811
_diffrn_measured_fraction_theta_full 1.000
_diffrn_measured_fraction_theta_max 1.000
_diffrn_measurement_device_type 'Rigaku XtaLAB PRO'
_diffrn_measurement_method \w
_diffrn_radiation_type 'Cu K\a'
_diffrn_radiation_wavelength 1.54184
_diffrn_reflns_av_R_equivalents 0.0350
_diffrn_reflns_Laue_measured_fraction_full 1.000
_diffrn_reflns_Laue_measured_fraction_max 1.000
_diffrn_reflns_limit_h_max 17
_diffrn_reflns_limit_h_min -17
_diffrn_reflns_limit_k_max 16
_diffrn_reflns_limit_k_min -16
_diffrn_reflns_limit_l_max 21
_diffrn_reflns_limit_l_min -12
_diffrn_reflns_number 17976
_diffrn_reflns_point_group_measured_fraction_full 1.000
_diffrn_reflns_point_group_measured_fraction_max 1.000
_diffrn_reflns_theta_full 66.477
_diffrn_reflns_theta_max 66.477
_diffrn_reflns_theta_min 3.451
_diffrn_standards_number 0
_exptl_absorpt_coefficient_mu 0.597
_exptl_absorpt_correction_T_max 0.864
_exptl_absorpt_correction_T_min 0.431
_exptl_absorpt_correction_type multi-scan
_exptl_absorpt_process_details
;
CrysAlisPro 1.171.39.20a (Rigaku Oxford Diffraction, 2015)
Empirical absorption correction using spherical harmonics,
 implemented in SCALE3 ABSPACK scaling algorithm.
;
_exptl_crystal_colour translucentlightc
_exptl_crystal_density_diffrn 1.150
_exptl_crystal_density_method 'not measured'
_exptl_crystal_description block
_exptl_crystal_F_000 1320.00
_exptl_crystal_size_max 0.431
_exptl_crystal_size_mid 0.364
_exptl_crystal_size_min 0.245
_refine_diff_density_max 0.27
_refine_diff_density_min -0.29
_refine_ls_extinction_method none
_refine_ls_goodness_of_fit_ref 1.058
_refine_ls_hydrogen_treatment mixed
_refine_ls_number_parameters 453
_refine_ls_number_reflns 6402
_refine_ls_number_restraints 5
_refine_ls_R_factor_all 0.0617
_refine_ls_R_factor_gt 0.0536
_refine_ls_shift/su_max 0.000
_refine_ls_structure_factor_coef Fsqd
_refine_ls_weighting_details 'w = 1/[\s^2^(Fo^2^)+(0.0919P)^2^+0.8486P] where P=(Fo^2^+2Fc^2^)/3'
_refine_ls_weighting_scheme calc
_refine_ls_wR_factor_gt 0.1640
_refine_ls_wR_factor_ref 0.1722
_reflns_Friedel_coverage 0.000
_reflns_number_gt 5232
_reflns_number_total 6402
_reflns_threshold_expression F^2^>2.0\s(F^2^)
_cod_data_source_file jo8b00996_si_001.cif
_cod_data_source_block xcalibur
_cod_database_code 4035579

loop_
_space_group_symop_id
_space_group_symop_operation_xyz
1 +X,+Y,+Z
2 1/2-X,1/2+Y,1/2-Z
3 -X,-Y,-Z
4 -1/2+X,-1/2-Y,-1/2+Z

loop_
_atom_site_label
_atom_site_type_symbol
_atom_site_fract_x
_atom_site_fract_y
_atom_site_fract_z
_atom_site_U_iso_or_equiv
_atom_site_adp_type
_atom_site_occupancy
_atom_site_site_symmetry_order
_atom_site_calc_flag
_atom_site_refinement_flags_posn
_atom_site_refinement_flags_adp
O2 O 0.86421(11) 0.62678(12) 0.62977(8) 0.0605(4) Uani 1 1 d D .
O3 O 0.61574(11) 0.61456(12) 0.36322(10) 0.0643(4) Uani 1 1 d D .
O4 O 0.64812(11) 0.62575(12) 0.56381(10) 0.0663(4) Uani 1 1 d D .
O5 O 1.13199(15) 0.49045(13) 0.50170(10) 0.0778(5) Uani 1 1 d D .
O6 O 0.81537(15) 0.59379(15) 0.35242(10) 0.0806(5) Uani 1 1 d D .
C8 C 0.92307(13) 0.63084(13) 0.70168(11) 0.0472(4) Uani 1 1 d . .
C9 C 0.88273(13) 0.63374(13) 0.76291(11) 0.0483(4) Uani 1 1 d . .
C10 C 1.02081(14) 0.63241(13) 0.71400(11) 0.0499(4) Uani 1 1 d . .
C11 C 1.12914(13) 0.65602(15) 0.53281(11) 0.0519(4) Uani 1 1 d . .
C12 C 0.48310(15) 0.62607(14) 0.55743(12) 0.0540(5) Uani 1 1 d . .
C13 C 0.59954(14) 0.63385(14) 0.67900(12) 0.0512(4) Uani 1 1 d . .
C14 C 0.44636(15) 0.61345(14) 0.33080(12) 0.0528(4) Uani 1 1 d . .
C15 C 0.52909(14) 0.61127(14) 0.23272(12) 0.0529(4) Uani 1 1 d . .
C16 C 1.15027(14) 0.58306(15) 0.48815(11) 0.0553(5) Uani 1 1 d . .
C17 C 0.53110(14) 0.61275(14) 0.30944(11) 0.0512(4) Uani 1 1 d . .
C18 C 0.78166(15) 0.63456(14) 0.74500(11) 0.0532(5) Uani 1 1 d . .
C19 C 0.57789(14) 0.62840(14) 0.59994(12) 0.0529(5) Uani 1 1 d . .
C20 C 0.69747(15) 0.63496(15) 0.71962(12) 0.0550(5) Uani 1 1 d . .
C21 C 0.43162(14) 0.63317(14) 0.67292(12) 0.0533(5) Uani 1 1 d . .
C22 C 1.06032(14) 0.63355(14) 0.65016(12) 0.0547(5) Uani 1 1 d . .
C23 C 1.09086(14) 0.63800(15) 0.59578(12) 0.0540(5) Uani 1 1 d . .
C24 C 0.79832(15) 0.60691(14) 0.21959(13) 0.0560(5) Uani 1 1 d . .
C25 C 0.44177(15) 0.60956(15) 0.17827(12) 0.0573(5) Uani 1 1 d . .
H25 H 0.4404 0.6081 0.1272 0.069 Uiso 1 1 calc R U
C26 C 0.52591(14) 0.63586(14) 0.71443(12) 0.0539(5) Uani 1 1 d . .
H26 H 0.5405 0.6391 0.7670 0.065 Uiso 1 1 calc R U
C27 C 1.03938(15) 0.63767(15) 0.85018(12) 0.0557(5) Uani 1 1 d . .
C28 C 0.94202(15) 0.63732(14) 0.83629(12) 0.0539(5) Uani 1 1 d . .
H28 H 0.9153 0.6395 0.8770 0.065 Uiso 1 1 calc R U
C29 C 0.35701(15) 0.60999(14) 0.19847(12) 0.0563(5) Uani 1 1 d . .
C30 C 0.41187(15) 0.62837(14) 0.59477(12) 0.0556(5) Uani 1 1 d . .
H30 H 0.3490 0.6266 0.5663 0.067 Uiso 1 1 calc R U
C31 C 1.14721(16) 0.74983(16) 0.51593(12) 0.0620(5) Uani 1 1 d . .
H31 H 1.1341 0.7986 0.5459 0.074 Uiso 1 1 calc R U
C32 C 0.69838(15) 0.60962(15) 0.21063(12) 0.0578(5) Uani 1 1 d . .
C33 C 1.07760(14) 0.63535(15) 0.78818(12) 0.0558(5) Uani 1 1 d . .
H33 H 1.1431 0.6358 0.7966 0.067 Uiso 1 1 calc R U
C34 C 0.36051(15) 0.61150(14) 0.27451(12) 0.0559(5) Uani 1 1 d . .
H34 H 0.3041 0.6112 0.2887 0.067 Uiso 1 1 calc R U
C35 C 1.20482(16) 0.69840(18) 0.41309(12) 0.0650(6) Uani 1 1 d . .
H35 H 1.2303 0.7117 0.3728 0.078 Uiso 1 1 calc R U
C36 C 1.18435(16) 0.77256(17) 0.45555(12) 0.0655(6) Uani 1 1 d . .
C37 C 0.45186(15) 0.61739(15) 0.41007(13) 0.0581(5) Uani 1 1 d . .
C38 C 0.46309(16) 0.62138(15) 0.47657(13) 0.0602(5) Uani 1 1 d . .
C39 C 0.61826(15) 0.61127(15) 0.21487(12) 0.0568(5) Uani 1 1 d . .
C40 C 1.18856(16) 0.60570(17) 0.42887(12) 0.0629(5) Uani 1 1 d . .
H40 H 1.2035 0.5573 0.3994 0.075 Uiso 1 1 calc R U
C41 C 0.84051(16) 0.61213(15) 0.15978(14) 0.0627(5) Uani 1 1 d . .
H41 H 0.8022 0.6151 0.1103 0.075 Uiso 1 1 calc R U
C42 C 0.85610(16) 0.60034(16) 0.29369(14) 0.0638(5) Uani 1 1 d . .
C43 C 0.35296(16) 0.63515(18) 0.71160(14) 0.0664(6) Uani 1 1 d . .
H43A H 0.3795 0.6385 0.7655 0.080 Uiso 1 1 calc R U
H43B H 0.3136 0.6898 0.6948 0.080 Uiso 1 1 calc R U
H43C H 0.3155 0.5784 0.6992 0.080 Uiso 1 1 calc R U
C44 C 0.93797(17) 0.61303(16) 0.17226(17) 0.0707(6) Uani 1 1 d . .
C45 C 0.26260(17) 0.6102(2) 0.13962(15) 0.0760(7) Uani 1 1 d . .
H45A H 0.2727 0.6091 0.0899 0.091 Uiso 1 1 calc R U
H45B H 0.2269 0.5552 0.1463 0.091 Uiso 1 1 calc R U
H45C H 0.2281 0.6666 0.1452 0.091 Uiso 1 1 calc R U
C46 C 0.99249(18) 0.60920(18) 0.24580(19) 0.0793(7) Uani 1 1 d . .
H46 H 1.0581 0.6111 0.2553 0.095 Uiso 1 1 calc R U
C47 C 0.95308(18) 0.60269(19) 0.30621(17) 0.0791(7) Uani 1 1 d . .
H47 H 0.9920 0.5999 0.3554 0.095 Uiso 1 1 calc R U
C48 C 1.10267(19) 0.6410(2) 0.93002(14) 0.0789(7) Uani 1 1 d . .
H48A H 1.1678 0.6408 0.9287 0.095 Uiso 1 1 calc R U
H48B H 1.0899 0.6979 0.9546 0.095 Uiso 1 1 calc R U
H48C H 1.0906 0.5865 0.9576 0.095 Uiso 1 1 calc R U
C49 C 0.9815(2) 0.6187(2) 0.1064(2) 0.0935(9) Uani 1 1 d . .
H49A H 0.9321 0.6208 0.0598 0.112 Uiso 1 1 calc R U
H49B H 1.0195 0.6751 0.1109 0.112 Uiso 1 1 calc R U
H49C H 1.0205 0.5638 0.1065 0.112 Uiso 1 1 calc R U
C50 C 1.2025(3) 0.8742(2) 0.43815(18) 0.0967(10) Uani 1 1 d . .
H50A H 1.1839 0.9154 0.4735 0.116 Uiso 1 1 calc R U
H50B H 1.2687 0.8827 0.4423 0.116 Uiso 1 1 calc R U
H50C H 1.1663 0.8894 0.3876 0.116 Uiso 1 1 calc R U
H5 H 1.134(4) 0.467(4) 0.5437(18) 0.22(3) Uiso 1 1 d D .
H2 H 0.882(6) 0.599(5) 0.596(4) 0.30(4) Uiso 1 1 d D .
H3 H 0.618(3) 0.611(3) 0.4064(13) 0.155(19) Uiso 1 1 d D .
H4 H 0.7061(16) 0.623(6) 0.572(5) 0.36(5) Uiso 1 1 d D .
H6 H 0.766(3) 0.618(5) 0.357(5) 0.29(4) Uiso 1 1 d D .

loop_
_atom_site_aniso_label
_atom_site_aniso_U_11
_atom_site_aniso_U_22
_atom_site_aniso_U_33
_atom_site_aniso_U_23
_atom_site_aniso_U_13
_atom_site_aniso_U_12
O2 0.0569(8) 0.0815(10) 0.0438(8) -0.0058(6) 0.0147(6) 0.0002(7)
O3 0.0554(8) 0.0808(10) 0.0516(9) -0.0015(7) 0.0054(7) -0.0008(7)
O4 0.0578(8) 0.0858(11) 0.0623(9) -0.0020(7) 0.0281(7) 0.0036(7)
O5 0.1110(14) 0.0696(10) 0.0575(10) -0.0013(8) 0.0309(9) -0.0064(9)
O6 0.0878(12) 0.0962(12) 0.0544(9) 0.0032(8) 0.0131(8) 0.0145(10)
C8 0.0513(10) 0.0482(9) 0.0425(10) -0.0008(7) 0.0132(8) 0.0008(7)
C9 0.0489(10) 0.0518(10) 0.0468(10) -0.0007(8) 0.0174(8) 0.0024(8)
C10 0.0534(10) 0.0501(10) 0.0508(11) -0.0002(8) 0.0221(9) 0.0001(8)
C11 0.0429(9) 0.0697(12) 0.0445(10) -0.0007(9) 0.0139(8) -0.0028(8)
C12 0.0585(11) 0.0549(11) 0.0488(11) -0.0031(8) 0.0147(9) 0.0018(8)
C13 0.0498(10) 0.0534(10) 0.0517(11) 0.0000(8) 0.0157(8) 0.0018(8)
C14 0.0578(11) 0.0520(10) 0.0497(11) -0.0052(8) 0.0162(9) 0.0013(8)
C15 0.0552(11) 0.0536(10) 0.0506(11) -0.0001(8) 0.0156(9) 0.0029(8)
C16 0.0506(10) 0.0679(12) 0.0471(10) -0.0010(9) 0.0124(8) -0.0019(9)
C17 0.0507(10) 0.0516(10) 0.0494(11) -0.0023(8) 0.0102(8) 0.0011(8)
C18 0.0548(12) 0.0618(11) 0.0469(11) 0.0003(8) 0.0202(9) 0.0037(9)
C19 0.0550(11) 0.0539(10) 0.0551(12) 0.0001(8) 0.0236(9) 0.0038(8)
C20 0.0530(11) 0.0630(12) 0.0521(11) 0.0001(9) 0.0193(9) 0.0021(9)
C21 0.0508(10) 0.0549(11) 0.0568(12) 0.0013(8) 0.0192(9) 0.0021(8)
C22 0.0520(10) 0.0614(11) 0.0544(12) -0.0003(9) 0.0202(9) -0.0001(9)
C23 0.0456(10) 0.0683(12) 0.0503(11) -0.0015(9) 0.0165(8) -0.0021(8)
C24 0.0534(11) 0.0527(10) 0.0610(12) 0.0030(9) 0.0135(9) 0.0009(8)
C25 0.0607(12) 0.0619(12) 0.0479(11) -0.0012(9) 0.0121(9) 0.0046(9)
C26 0.0550(11) 0.0593(11) 0.0494(11) 0.0008(8) 0.0176(9) 0.0026(8)
C27 0.0566(11) 0.0615(11) 0.0473(11) 0.0012(8) 0.0111(9) 0.0019(9)
C28 0.0568(11) 0.0637(11) 0.0439(10) 0.0010(8) 0.0180(9) 0.0037(9)
C29 0.0534(11) 0.0569(11) 0.0549(12) -0.0054(9) 0.0080(9) 0.0037(9)
C30 0.0505(10) 0.0594(11) 0.0560(12) -0.0018(9) 0.0126(9) 0.0006(8)
C31 0.0670(13) 0.0704(13) 0.0518(12) -0.0053(10) 0.0216(10) -0.0042(10)
C32 0.0584(12) 0.0636(12) 0.0512(12) 0.0037(9) 0.0145(9) 0.0021(9)
C33 0.0489(10) 0.0640(12) 0.0554(12) 0.0016(9) 0.0154(9) 0.0007(9)
C34 0.0517(11) 0.0582(11) 0.0587(12) -0.0070(9) 0.0165(9) 0.0025(8)
C35 0.0618(12) 0.0877(16) 0.0501(11) 0.0013(11) 0.0229(9) -0.0063(11)
C36 0.0709(13) 0.0776(14) 0.0510(12) 0.0010(10) 0.0214(10) -0.0114(11)
C37 0.0563(11) 0.0648(12) 0.0551(13) -0.0048(9) 0.0184(9) 0.0013(9)
C38 0.0621(12) 0.0656(13) 0.0545(13) -0.0041(9) 0.0183(10) 0.0024(10)
C39 0.0587(12) 0.0606(11) 0.0515(11) 0.0044(9) 0.0150(9) 0.0014(9)
C40 0.0639(12) 0.0792(14) 0.0493(11) -0.0063(10) 0.0217(10) 0.0010(10)
C41 0.0589(12) 0.0610(12) 0.0697(14) 0.0055(10) 0.0199(10) 0.0016(9)
C42 0.0633(13) 0.0583(12) 0.0643(14) -0.0004(10) 0.0075(10) 0.0038(10)
C43 0.0585(12) 0.0800(15) 0.0667(14) 0.0051(11) 0.0271(11) 0.0036(10)
C44 0.0619(13) 0.0553(12) 0.101(2) 0.0084(12) 0.0314(13) 0.0014(10)
C45 0.0575(13) 0.0944(17) 0.0667(15) -0.0080(13) 0.0003(11) 0.0065(12)
C46 0.0536(13) 0.0709(14) 0.109(2) 0.0034(14) 0.0143(14) 0.0003(11)
C47 0.0621(14) 0.0760(15) 0.0865(18) -0.0011(13) -0.0022(13) 0.0022(11)
C48 0.0705(15) 0.107(2) 0.0517(13) 0.0027(12) 0.0038(11) 0.0011(13)
C49 0.0770(17) 0.0891(19) 0.131(3) 0.0186(17) 0.0559(19) 0.0049(14)
C50 0.141(3) 0.0845(18) 0.0735(18) 0.0051(14) 0.0442(19) -0.0227(18)

loop_
_atom_type_symbol
_atom_type_description
_atom_type_scat_dispersion_real
_atom_type_scat_dispersion_imag
_atom_type_scat_source
C C 0.0181 0.0091
;
International Tables for Crystallography
(Vol. C, Tables 4.2.6.8 and 6.1.1.4)
;
H H 0.0000 0.0000
;
International Tables for Crystallography
(Vol. C, Table 6.1.1.4)
;
O O 0.0492 0.0322
;
International Tables for Crystallography
(Vol. C, Tables 4.2.6.8 and 6.1.1.4)
;

loop_
_geom_angle_atom_site_label_1
_geom_angle_atom_site_label_2
_geom_angle_atom_site_label_3
_geom_angle
C8 O2 H2 119(6)
C17 O3 H3 121(4)
C19 O4 H4 142(7)
C16 O5 H5 126(4)
C42 O6 H6 129(6)
O2 C8 C10 120.97(17)
O2 C8 C9 118.62(17)
C10 C8 C9 120.40(18)
C28 C9 C8 119.05(18)
C28 C9 C18 124.26(18)
C8 C9 C18 116.68(18)
C8 C10 C33 118.78(18)
C8 C10 C22 119.30(19)
C33 C10 C22 121.90(18)
C31 C11 C16 118.68(18)
C31 C11 C23 118.89(18)
C16 C11 C23 122.42(19)
C30 C12 C19 119.25(19)
C30 C12 C38 122.3(2)
C19 C12 C38 118.40(19)
C19 C13 C26 119.37(19)
C19 C13 C20 117.29(18)
C26 C13 C20 123.32(19)
C17 C14 C34 119.02(19)
C17 C14 C37 117.98(19)
C34 C14 C37 122.99(19)
C25 C15 C17 119.20(19)
C25 C15 C39 123.78(19)
C17 C15 C39 117.02(19)
O5 C16 C40 120.1(2)
O5 C16 C11 120.64(19)
C40 C16 C11 119.3(2)
O3 C17 C14 120.18(19)
O3 C17 C15 119.88(18)
C14 C17 C15 119.94(18)
C20 C18 C9 170.8(2)
O4 C19 C13 120.72(19)
O4 C19 C12 119.63(19)
C13 C19 C12 119.65(18)
C18 C20 C13 171.8(2)
C30 C21 C26 118.09(18)
C30 C21 C43 120.8(2)
C26 C21 C43 121.1(2)
C23 C22 C10 177.1(2)
C22 C23 C11 172.7(2)
C41 C24 C42 119.0(2)
C41 C24 C32 124.2(2)
C42 C24 C32 116.7(2)
C29 C25 C15 121.6(2)
C29 C25 H25 119.2
C15 C25 H25 119.2
C21 C26 C13 121.53(19)
C21 C26 H26 119.2
C13 C26 H26 119.2
C28 C27 C33 117.99(19)
C28 C27 C48 121.1(2)
C33 C27 C48 120.9(2)
C27 C28 C9 121.74(19)
C27 C28 H28 119.1
C9 C28 H28 119.1
C34 C29 C25 118.29(19)
C34 C29 C45 120.1(2)
C25 C29 C45 121.6(2)
C21 C30 C12 122.1(2)
C21 C30 H30 119.0
C12 C30 H30 119.0
C36 C31 C11 122.0(2)
C36 C31 H31 119.0
C11 C31 H31 119.0
C39 C32 C24 170.1(2)
C10 C33 C27 122.03(19)
C10 C33 H33 119.0
C27 C33 H33 119.0
C29 C34 C14 121.92(19)
C29 C34 H34 119.0
C14 C34 H34 119.0
C40 C35 C36 121.6(2)
C40 C35 H35 119.2
C36 C35 H35 119.2
C35 C36 C31 117.5(2)
C35 C36 C50 121.5(2)
C31 C36 C50 121.0(2)
C38 C37 C14 175.4(2)
C37 C38 C12 176.3(2)
C32 C39 C15 170.8(2)
C35 C40 C16 120.9(2)
C35 C40 H40 119.6
C16 C40 H40 119.6
C44 C41 C24 121.6(2)
C44 C41 H41 119.2
C24 C41 H41 119.2
O6 C42 C47 121.2(2)
O6 C42 C24 119.4(2)
C47 C42 C24 119.4(2)
C21 C43 H43A 109.5
C21 C43 H43B 109.5
H43A C43 H43B 109.5
C21 C43 H43C 109.5
H43A C43 H43C 109.5
H43B C43 H43C 109.5
C46 C44 C41 117.8(2)
C46 C44 C49 121.8(2)
C41 C44 C49 120.3(3)
C29 C45 H45A 109.5
C29 C45 H45B 109.5
H45A C45 H45B 109.5
C29 C45 H45C 109.5
H45A C45 H45C 109.5
H45B C45 H45C 109.5
C44 C46 C47 122.1(2)
C44 C46 H46 119.0
C47 C46 H46 119.0
C42 C47 C46 120.1(3)
C42 C47 H47 120.0
C46 C47 H47 120.0
C27 C48 H48A 109.5
C27 C48 H48B 109.5
H48A C48 H48B 109.5
C27 C48 H48C 109.5
H48A C48 H48C 109.5
H48B C48 H48C 109.5
C44 C49 H49A 109.5
C44 C49 H49B 109.5
H49A C49 H49B 109.5
C44 C49 H49C 109.5
H49A C49 H49C 109.5
H49B C49 H49C 109.5
C36 C50 H50A 109.5
C36 C50 H50B 109.5
H50A C50 H50B 109.5
C36 C50 H50C 109.5
H50A C50 H50C 109.5
H50B C50 H50C 109.5

loop_
_geom_bond_atom_site_label_1
_geom_bond_atom_site_label_2
_geom_bond_distance
O2 C8 1.369(2)
O2 H2 0.83(2)
O3 C17 1.362(3)
O3 H3 0.784(19)
O4 C19 1.363(2)
O4 H4 0.82(2)
O5 C16 1.366(3)
O5 H5 0.83(2)
O6 C42 1.364(3)
O6 H6 0.83(2)
C8 C10 1.388(3)
C8 C9 1.400(3)
C9 C28 1.392(3)
C9 C18 1.428(3)
C10 C33 1.391(3)
C10 C22 1.435(3)
C11 C31 1.396(3)
C11 C16 1.397(3)
C11 C23 1.432(3)
C12 C30 1.391(3)
C12 C19 1.399(3)
C12 C38 1.431(3)
C13 C19 1.398(3)
C13 C26 1.398(3)
C13 C20 1.429(3)
C14 C17 1.397(3)
C14 C34 1.397(3)
C14 C37 1.432(3)
C15 C25 1.396(3)
C15 C17 1.397(3)
C15 C39 1.428(3)
C16 C40 1.384(3)
C18 C20 1.196(3)
C21 C30 1.383(3)
C21 C26 1.388(3)
C21 C43 1.504(3)
C22 C23 1.196(3)
C24 C41 1.395(3)
C24 C42 1.397(3)
C24 C32 1.429(3)
C25 C29 1.386(3)
C25 H25 0.9300
C26 H26 0.9300
C27 C28 1.380(3)
C27 C33 1.393(3)
C27 C48 1.508(3)
C28 H28 0.9300
C29 C34 1.379(3)
C29 C45 1.509(3)
C30 H30 0.9300
C31 C36 1.393(3)
C31 H31 0.9300
C32 C39 1.196(3)
C33 H33 0.9300
C34 H34 0.9300
C35 C40 1.370(3)
C35 C36 1.380(3)
C35 H35 0.9300
C36 C50 1.503(3)
C37 C38 1.185(3)
C40 H40 0.9300
C41 C44 1.384(3)
C41 H41 0.9300
C42 C47 1.377(3)
C43 H43A 0.9600
C43 H43B 0.9600
C43 H43C 0.9600
C44 C46 1.371(4)
C44 C49 1.508(4)
C45 H45A 0.9600
C45 H45B 0.9600
C45 H45C 0.9600
C46 C47 1.380(4)
C46 H46 0.9300
C47 H47 0.9300
C48 H48A 0.9600
C48 H48B 0.9600
C48 H48C 0.9600
C49 H49A 0.9600
C49 H49B 0.9600
C49 H49C 0.9600
C50 H50A 0.9600
C50 H50B 0.9600
C50 H50C 0.9600

loop_
_geom_hbond_atom_site_label_D
_geom_hbond_atom_site_label_H
_geom_hbond_atom_site_label_A
_geom_hbond_site_symmetry_A
_geom_hbond_distance_DA
_geom_hbond_distance_DH
_geom_hbond_distance_HA
_geom_hbond_angle_DHA
_geom_hbond_publ_flag
O2 H2 O5 3_766 2.929(2) 0.83(8) 2.15(7) 156(8) no
O5 H5 O6 3_766 2.833(3) 0.83(4) 2.04(4) 161(6) no
O6 H6 O3 . 2.996(3) 0.83(6) 2.23(6) 154(6) no

loop_
_geom_torsion_atom_site_label_1
_geom_torsion_atom_site_label_2
_geom_torsion_atom_site_label_3
_geom_torsion_atom_site_label_4
_geom_torsion
O2 C8 C9 C28 179.62(17)
C10 C8 C9 C28 -0.6(3)
O2 C8 C9 C18 -1.5(3)
C10 C8 C9 C18 178.29(17)
O2 C8 C10 C33 -179.20(17)
C9 C8 C10 C33 1.0(3)
O2 C8 C10 C22 2.5(3)
C9 C8 C10 C22 -177.31(17)
C31 C11 C16 O5 -178.7(2)
C23 C11 C16 O5 2.2(3)
C31 C11 C16 C40 0.2(3)
C23 C11 C16 C40 -178.97(19)
C34 C14 C17 O3 -179.96(18)
C37 C14 C17 O3 0.8(3)
C34 C14 C17 C15 0.8(3)
C37 C14 C17 C15 -178.46(18)
C25 C15 C17 O3 -179.92(18)
C39 C15 C17 O3 0.3(3)
C25 C15 C17 C14 -0.6(3)
C39 C15 C17 C14 179.60(18)
C26 C13 C19 O4 -179.61(18)
C20 C13 C19 O4 -1.0(3)
C26 C13 C19 C12 0.7(3)
C20 C13 C19 C12 179.33(18)
C30 C12 C19 O4 179.71(18)
C38 C12 C19 O4 -0.3(3)
C30 C12 C19 C13 -0.6(3)
C38 C12 C19 C13 179.43(19)
C17 C15 C25 C29 0.5(3)
C39 C15 C25 C29 -179.76(19)
C30 C21 C26 C13 0.0(3)
C43 C21 C26 C13 179.87(19)
C19 C13 C26 C21 -0.4(3)
C20 C13 C26 C21 -178.97(19)
C33 C27 C28 C9 0.7(3)
C48 C27 C28 C9 -179.7(2)
C8 C9 C28 C27 -0.3(3)
C18 C9 C28 C27 -179.07(19)
C15 C25 C29 C34 -0.5(3)
C15 C25 C29 C45 178.7(2)
C26 C21 C30 C12 0.1(3)
C43 C21 C30 C12 -179.75(19)
C19 C12 C30 C21 0.2(3)
C38 C12 C30 C21 -179.82(19)
C16 C11 C31 C36 0.9(3)
C23 C11 C31 C36 -180.0(2)
C8 C10 C33 C27 -0.6(3)
C22 C10 C33 C27 177.67(19)
C28 C27 C33 C10 -0.2(3)
C48 C27 C33 C10 -179.9(2)
C25 C29 C34 C14 0.6(3)
C45 C29 C34 C14 -178.6(2)
C17 C14 C34 C29 -0.7(3)
C37 C14 C34 C29 178.43(19)
C40 C35 C36 C31 0.6(3)
C40 C35 C36 C50 179.9(3)
C11 C31 C36 C35 -1.3(3)
C11 C31 C36 C50 179.5(2)
C36 C35 C40 C16 0.4(4)
O5 C16 C40 C35 178.1(2)
C11 C16 C40 C35 -0.8(3)
C42 C24 C41 C44 -1.4(3)
C32 C24 C41 C44 177.3(2)
C41 C24 C42 O6 -179.0(2)
C32 C24 C42 O6 2.1(3)
C41 C24 C42 C47 2.4(3)
C32 C24 C42 C47 -176.5(2)
C24 C41 C44 C46 -0.4(3)
C24 C41 C44 C49 180.0(2)
C41 C44 C46 C47 1.3(4)
C49 C44 C46 C47 -179.1(2)
O6 C42 C47 C46 179.9(2)
C24 C42 C47 C46 -1.5(4)
C44 C46 C47 C42 -0.3(4)
